data_4021257
loop_
_publ_author_name
'Hsiu-Chih Yeh'
'Wei-Ching Wu'
'Yuh-Sheng Wen'
'De-Chang Dai'
'Juen-Kai Wang'
'Chin-Ti Chen'

_publ_section_title
;
 Derivative of \a,\b-Dicyanostilbene: Convenient Precursor
 for the Synthesis of Diphenylmaleimide Compounds,
 E-Z Isomerization, Crystal Structure, and Solid-State Fluorescence
;
_journal_name_full 'Journal of Organic Chemistry'
_journal_page_first 6455
_journal_page_last 6462
_journal_paper_doi 10.1021/jo049512c
_journal_volume 69
_journal_year 2004
_chemical_formula_sum 'C18 H8 F6 N2'
_chemical_formula_weight 366.26
_space_group_IT_number 14
_symmetry_cell_setting monoclinic
_symmetry_space_group_name_Hall '-P 2yn'
_symmetry_space_group_name_H-M 'P 1 21/n 1'
_cell_angle_alpha 90.00
_cell_angle_beta 115.331(7)
_cell_angle_gamma 90.00
_cell_formula_units_Z 2
_cell_length_a 8.0332(10)
_cell_length_b 11.976(2)
_cell_length_c 8.7210(13)
_cell_measurement_temperature 150(1)
_cell_volume 758.34(19)
_diffrn_ambient_temperature 150(1)
_exptl_crystal_density_diffrn 1.604
_cod_depositor_comments
;
The following automatic conversions were performed:
'_symmetry_cell_setting' value 'Monoclinic' changed to 'monoclinic'
according to '/home/saulius/struct/CIF-dictionaries/cif_core.dic'
dictionary named 'cif_core.dic' version 2.4.1 from 2010-06-29.

Automatic conversion script
Id: cif_fix_enum 1527 2010-12-29 10:47:43Z saulius 
;
_cod_original_sg_symbol_H-M 'P 21/n'
_cod_database_code 4021257

loop_
_symmetry_equiv_pos_as_xyz
'x, y, z'
'-x+1/2, y+1/2, -z+1/2'
'-x, -y, -z'
'x-1/2, -y-1/2, z-1/2'

loop_
_atom_site_label
_atom_site_type_symbol
_atom_site_fract_x
_atom_site_fract_y
_atom_site_fract_z
_atom_site_U_iso_or_equiv
_atom_site_adp_type
_atom_site_occupancy
_atom_site_symmetry_multiplicity
_atom_site_calc_flag
_atom_site_refinement_flags
_atom_site_disorder_assembly
_atom_site_disorder_group
C1 C 0.5282(4) 1.0191(2) 0.4426(4) 0.0325(8) Uani 1 1 d . . .
C2 C 0.4179(4) 1.0193(2) 0.2542(3) 0.0307(8) Uani 1 1 d . . .
C3 C 0.3128(4) 0.9265(3) 0.1719(4) 0.0333(8) Uani 1 1 d . . .
H3A H 0.3087 0.8630 0.2356 0.040 Uiso 1 1 calc R . .
C4 C 0.2139(4) 0.9270(3) -0.0041(3) 0.0333(8) Uani 1 1 d . . .
C5 C 0.2196(4) 1.0202(3) -0.0970(4) 0.0351(8) Uani 1 1 d . . .
H5A H 0.1518 1.0209 -0.2169 0.042 Uiso 1 1 calc R . .
C6 C 0.3239(4) 1.1115(3) -0.0145(4) 0.0350(8) Uani 1 1 d . . .
H6A H 0.3272 1.1753 -0.0778 0.042 Uiso 1 1 calc R . .
C7 C 0.4236(4) 1.1110(3) 0.1599(4) 0.0338(8) Uani 1 1 d . . .
H7A H 0.4965 1.1739 0.2154 0.041 Uiso 1 1 calc R . .
C8 C 0.7103(5) 1.0661(3) 0.4972(4) 0.0356(8) Uani 1 1 d . . .
C9 C 0.1110(4) 0.8258(3) -0.0904(4) 0.0394(8) Uani 1 1 d . . .
N1 N 0.8529(4) 1.1039(2) 0.5314(3) 0.0449(8) Uani 1 1 d . . .
F1 F 0.0425(3) 0.76926(16) 0.0019(2) 0.0553(7) Uani 1 1 d . . .
F2 F 0.2160(3) 0.75258(16) -0.1248(3) 0.0618(7) Uani 1 1 d . . .
F3 F -0.0313(3) 0.84791(17) -0.2386(2) 0.0662(8) Uani 1 1 d . . .

loop_
_atom_site_aniso_label
_atom_site_aniso_U_11
_atom_site_aniso_U_22
_atom_site_aniso_U_33
_atom_site_aniso_U_23
_atom_site_aniso_U_13
_atom_site_aniso_U_12
C1 0.0349(18) 0.0281(18) 0.0308(16) -0.0022(14) 0.0103(14) 0.0001(14)
C2 0.0312(17) 0.0338(18) 0.0251(15) -0.0020(14) 0.0101(14) 0.0017(14)
C3 0.0368(18) 0.0341(18) 0.0286(16) 0.0036(14) 0.0135(14) 0.0056(14)
C4 0.0302(17) 0.041(2) 0.0277(16) -0.0015(15) 0.0116(14) 0.0006(14)
C5 0.0345(18) 0.041(2) 0.0253(15) 0.0002(15) 0.0084(14) 0.0052(15)
C6 0.0388(19) 0.0353(19) 0.0306(16) 0.0063(15) 0.0144(14) 0.0055(15)
C7 0.0325(18) 0.0350(18) 0.0333(17) -0.0008(15) 0.0136(14) -0.0018(14)
C8 0.038(2) 0.040(2) 0.0254(16) 0.0014(14) 0.0104(15) 0.0009(16)
C9 0.0396(19) 0.046(2) 0.0303(17) -0.0030(16) 0.0130(15) -0.0014(16)
N1 0.0375(18) 0.0549(19) 0.0380(16) 0.0020(14) 0.0119(13) -0.0029(14)
F1 0.0687(15) 0.0542(13) 0.0488(11) -0.0093(10) 0.0308(11) -0.0210(10)
F2 0.0589(14) 0.0583(14) 0.0720(14) -0.0289(11) 0.0317(12) -0.0078(10)
F3 0.0560(13) 0.0674(15) 0.0448(12) 0.0012(10) -0.0076(10) -0.0142(10)

loop_
_geom_bond_atom_site_label_1
_geom_bond_atom_site_label_2
_geom_bond_distance
_geom_bond_site_symmetry_2
_geom_bond_publ_flag
C1 C1 1.344(6) 3_676 ?
C1 C8 1.445(4) . ?
C1 C2 1.496(4) . ?
C2 C7 1.385(4) . ?
C2 C3 1.394(4) . ?
C3 C4 1.394(4) . ?
C4 C5 1.391(4) . ?
C4 C9 1.479(4) . ?
C5 C6 1.379(4) . ?
C6 C7 1.383(4) . ?
C8 N1 1.146(4) . ?
C9 F3 1.335(3) . ?
C9 F2 1.337(4) . ?
C9 F1 1.337(3) . ?
